data_7010950
loop_
_publ_author_name
'Fang Qi'
'Thomas C. W. Mak'
'Zhou Zhong-Yuan'
'Yang Qing-Chuan'
'Liu Zhi'
'Yu Wen-Tao'
'Zhu Dao-Ben'
'Jiang Min-Hua'

_publ_section_title
;
 Syntheses and crystal structures of the molecular conductors
 Z[Pd(dmit)2]2{Z = (Me3NEt)+, (MeNEt3)+, (NEt4)+} and their precursors
 Z2[Pd(dmit)2]
;
_journal_issue 7
_journal_name_full 'J. Chem. Soc., Dalton Trans.'
_journal_page_first 1377
_journal_page_last 1385
_journal_paper_doi 10.1039/b105854c
_journal_year 2002
_chemical_formula_sum 'C16 H28 N2 Pd S10'
_chemical_formula_weight 675.40
_chemical_name_common (Me3NEt)2[Pd(dmit)2]
_space_group_IT_number 14
_symmetry_space_group_name_Hall '-P 2ybc'
_symmetry_space_group_name_H-M 'P 1 21/c 1'
_atom_sites_solution_hydrogens geom
_atom_sites_solution_primary direct
_atom_sites_solution_secondary difmap
_audit_creation_method SHELXL-97
_cell_angle_alpha 90.00
_cell_angle_beta 111.760(15)
_cell_angle_gamma 90.00
_cell_formula_units_Z 2
_cell_length_a 11.471(3)
_cell_length_b 10.522(3)
_cell_length_c 12.358(2)
_cell_measurement_temperature 294(2)
_cell_volume 1385.3(6)
_computing_cell_refinement 'BIOTEX Rigaku'
_computing_data_collection 'RAXIS Rigaku'
_computing_data_reduction 'BIOTEX Rigaku'
_computing_molecular_graphics 'Siemens SHELXTL'
_computing_publication_material 'Siemens SHELXTL'
_computing_structure_refinement 'SHELXL-97 (Sheldrick, 1997)'
_computing_structure_solution 'SHELXS-97 (Sheldrick, 1990)'
_diffrn_ambient_temperature 294(2)
_diffrn_measured_fraction_theta_full 0.837
_diffrn_measured_fraction_theta_max 0.837
_diffrn_measurement_device_type 'IP Rigaku'
_diffrn_measurement_method IP
_diffrn_radiation_monochromator graphite
_diffrn_radiation_source 'rotation anode'
_diffrn_radiation_type MoK\a
_diffrn_radiation_wavelength 0.71073
_diffrn_reflns_av_R_equivalents 0.0000
_diffrn_reflns_av_sigmaI/netI 0.0931
_diffrn_reflns_limit_h_max 13
_diffrn_reflns_limit_h_min 0
_diffrn_reflns_limit_k_max 12
_diffrn_reflns_limit_k_min 0
_diffrn_reflns_limit_l_max 12
_diffrn_reflns_limit_l_min -14
_diffrn_reflns_number 2047
_diffrn_reflns_theta_full 24.99
_diffrn_reflns_theta_max 24.99
_diffrn_reflns_theta_min 1.91
_exptl_absorpt_coefficient_mu 1.432
_exptl_absorpt_correction_T_max 0.9583
_exptl_absorpt_correction_T_min 0.6571
_exptl_absorpt_correction_type abscor
_exptl_crystal_colour red
_exptl_crystal_density_diffrn 1.619
_exptl_crystal_density_method 'not measured'
_exptl_crystal_description plate
_exptl_crystal_F_000 688
_exptl_crystal_size_max 0.32
_exptl_crystal_size_mid 0.30
_exptl_crystal_size_min 0.03
_refine_diff_density_max 0.565
_refine_diff_density_min -1.077
_refine_diff_density_rms 0.110
_refine_ls_extinction_coef 0.0066(6)
_refine_ls_extinction_expression Fc^*^=kFc[1+0.001xFc^2^\l^3^/sin(2\q)]^-1/4^
_refine_ls_extinction_method SHELXL
_refine_ls_goodness_of_fit_ref 1.091
_refine_ls_hydrogen_treatment mixed
_refine_ls_matrix_type full
_refine_ls_number_parameters 134
_refine_ls_number_reflns 2047
_refine_ls_number_restraints 0
_refine_ls_restrained_S_all 1.091
_refine_ls_R_factor_all 0.0827
_refine_ls_R_factor_gt 0.0668
_refine_ls_shift/su_max 0.032
_refine_ls_shift/su_mean 0.002
_refine_ls_structure_factor_coef Fsqd
_refine_ls_weighting_details 'calc w=1/[\s^2^(Fo^2^)+(0.0941P)^2^+0.0000P] where P=(Fo^2^+2Fc^2^)/3'
_refine_ls_weighting_scheme calc
_refine_ls_wR_factor_gt 0.1856
_refine_ls_wR_factor_ref 0.2004
_reflns_number_gt 1741
_reflns_number_total 2047
_reflns_threshold_expression >2sigma(I)
_cod_data_source_file b105854c.txt
_cod_data_source_block fa1
_cod_original_cell_volume 1385.3(5)
_cod_original_sg_symbol_H-M P2(1)/c
_cod_database_code 7010950

loop_
_symmetry_equiv_pos_as_xyz
'x, y, z'
'-x, y+1/2, -z+1/2'
'-x, -y, -z'
'x, -y-1/2, z-1/2'

loop_
_atom_site_label
_atom_site_type_symbol
_atom_site_fract_x
_atom_site_fract_y
_atom_site_fract_z
_atom_site_U_iso_or_equiv
_atom_site_adp_type
_atom_site_occupancy
_atom_site_symmetry_multiplicity
_atom_site_calc_flag
_atom_site_refinement_flags
_atom_site_disorder_assembly
_atom_site_disorder_group
Pd1 Pd 0.0000 0.0000 0.5000 0.06213(11) Uani 1 2 d S . .
N1 N 0.2698(2) 0.7857(3) 0.4122(2) 0.0796(10) Uani 1 1 d . . .
C1 C 0.2128(3) 0.1906(3) 0.6463(3) 0.0629(10) Uani 1 1 d . . .
C2 C 0.1922(3) 0.2255(3) 0.5337(2) 0.0629(10) Uani 1 1 d . . .
C3 C 0.3602(3) 0.3891(3) 0.6618(2) 0.0631(10) Uani 1 1 d . . .
C4 C 0.1961(3) 0.7306(4) 0.4798(3) 0.1070(16) Uani 1 1 d . . .
H4A H 0.2539 0.6844 0.5459 0.128 Uiso 1 1 calc R . .
H4B H 0.1625 0.8004 0.5105 0.128 Uiso 1 1 calc R . .
C5 C 0.1884(3) 0.8467(4) 0.3018(3) 0.0953(15) Uani 1 1 d . . .
H5A H 0.1366 0.9098 0.3181 0.143 Uiso 1 1 calc R . .
H5B H 0.1361 0.7835 0.2505 0.143 Uiso 1 1 calc R . .
H5C H 0.2398 0.8864 0.2653 0.143 Uiso 1 1 calc R . .
C6 C 0.3498(3) 0.6852(4) 0.3875(3) 0.0945(14) Uani 1 1 d . . .
H6A H 0.3953 0.7217 0.3438 0.142 Uiso 1 1 calc R . .
H6B H 0.2971 0.6178 0.3432 0.142 Uiso 1 1 calc R . .
H6C H 0.4079 0.6519 0.4597 0.142 Uiso 1 1 calc R . .
C7 C 0.3574(4) 0.8883(4) 0.4873(4) 0.137(2) Uani 1 1 d . . .
H7A H 0.3086 0.9528 0.5059 0.206 Uiso 1 1 calc R . .
H7B H 0.4042 0.9257 0.4452 0.206 Uiso 1 1 calc R . .
H7C H 0.4143 0.8508 0.5579 0.206 Uiso 1 1 calc R . .
C8 C 0.0922(4) 0.6454(4) 0.4164(3) 0.1094(17) Uani 1 1 d . . .
H8A H 0.0491 0.6205 0.4664 0.164 Uiso 1 1 calc R . .
H8B H 0.1245 0.5713 0.3918 0.164 Uiso 1 1 calc R . .
H8C H 0.0349 0.6886 0.3493 0.164 Uiso 1 1 calc R . .
S1 S 0.13545(8) 0.06594(9) 0.68191(7) 0.0735(3) Uani 1 1 d . . .
S2 S 0.08296(8) 0.15118(8) 0.41217(7) 0.0727(3) Uani 1 1 d . . .
S3 S 0.32099(8) 0.28566(9) 0.75126(7) 0.0756(3) Uani 1 1 d . . .
S4 S 0.28139(9) 0.35390(9) 0.51720(7) 0.0754(3) Uani 1 1 d . . .
S5 S 0.46101(10) 0.51038(8) 0.70904(9) 0.0816(3) Uani 1 1 d . . .

loop_
_atom_site_aniso_label
_atom_site_aniso_U_11
_atom_site_aniso_U_22
_atom_site_aniso_U_33
_atom_site_aniso_U_23
_atom_site_aniso_U_13
_atom_site_aniso_U_12
Pd1 0.06007(17) 0.05047(18) 0.07465(18) 0.00231(15) 0.02358(15) 0.00467(15)
N1 0.0726(15) 0.0809(18) 0.0868(14) -0.0176(14) 0.0311(12) 0.0059(15)
C1 0.0504(15) 0.0601(18) 0.0774(15) 0.0096(14) 0.0227(12) 0.0074(14)
C2 0.0606(16) 0.0557(17) 0.0686(15) -0.0001(14) 0.0195(13) -0.0021(15)
C3 0.0530(15) 0.0610(19) 0.0734(16) 0.0004(14) 0.0213(13) 0.0075(14)
C4 0.101(2) 0.108(3) 0.119(2) 0.013(2) 0.048(2) 0.040(2)
C5 0.085(2) 0.106(3) 0.0765(19) 0.003(2) 0.0095(18) -0.003(2)
C6 0.074(2) 0.096(3) 0.123(2) -0.022(2) 0.0475(17) 0.006(2)
C7 0.119(3) 0.121(4) 0.126(3) -0.045(3) -0.007(3) 0.003(3)
C8 0.109(3) 0.093(3) 0.137(3) 0.016(3) 0.057(2) 0.015(3)
S1 0.0751(5) 0.0651(5) 0.0753(4) 0.0056(4) 0.0219(4) -0.0088(4)
S2 0.0776(5) 0.0650(5) 0.0716(4) 0.0024(4) 0.0231(4) -0.0089(4)
S3 0.0749(5) 0.0696(5) 0.0754(4) -0.0006(4) 0.0198(4) -0.0077(4)
S4 0.0854(5) 0.0639(5) 0.0771(4) 0.0005(4) 0.0306(4) -0.0095(5)
S5 0.0794(5) 0.0648(5) 0.0969(6) -0.0064(4) 0.0284(5) -0.0083(4)

loop_
_atom_type_symbol
_atom_type_description
_atom_type_scat_dispersion_real
_atom_type_scat_dispersion_imag
_atom_type_scat_source
C C 0.0033 0.0016 'International Tables Vol C Tables 4.2.6.8 and 6.1.1.4'
H H 0.0000 0.0000 'International Tables Vol C Tables 4.2.6.8 and 6.1.1.4'
N N 0.0061 0.0033 'International Tables Vol C Tables 4.2.6.8 and 6.1.1.4'
S S 0.1246 0.1234 'International Tables Vol C Tables 4.2.6.8 and 6.1.1.4'
Pd Pd -0.9988 1.0072 'International Tables Vol C Tables 4.2.6.8 and 6.1.1.4'

loop_
_geom_angle_atom_site_label_1
_geom_angle_atom_site_label_2
_geom_angle_atom_site_label_3
_geom_angle
_geom_angle_site_symmetry_1
_geom_angle_site_symmetry_3
_geom_angle_publ_flag
S1 Pd1 S1 180.0 . 3_556 ?
S1 Pd1 S2 89.73(3) . 3_556 ?
S1 Pd1 S2 90.27(3) 3_556 3_556 ?
S1 Pd1 S2 90.27(3) . . ?
S1 Pd1 S2 89.73(3) 3_556 . ?
S2 Pd1 S2 180.0 3_556 . ?
C5 N1 C6 109.9(3) . . ?
C5 N1 C4 112.6(3) . . ?
C6 N1 C4 110.6(3) . . ?
C5 N1 C7 107.5(3) . . ?
C6 N1 C7 107.8(3) . . ?
C4 N1 C7 108.2(3) . . ?
C2 C1 S1 123.3(2) . . ?
C2 C1 S3 114.2(2) . . ?
S1 C1 S3 122.50(18) . . ?
C1 C2 S2 123.5(2) . . ?
C1 C2 S4 115.8(2) . . ?
S2 C2 S4 120.66(17) . . ?
S5 C3 S4 123.8(2) . . ?
S5 C3 S3 124.55(17) . . ?
S4 C3 S3 111.66(16) . . ?
C8 C4 N1 116.8(3) . . ?
C1 S1 Pd1 101.72(10) . . ?
C2 S2 Pd1 101.14(11) . . ?
C3 S3 C1 99.65(15) . . ?
C3 S4 C2 98.63(15) . . ?

loop_
_geom_bond_atom_site_label_1
_geom_bond_atom_site_label_2
_geom_bond_distance
_geom_bond_site_symmetry_2
_geom_bond_publ_flag
Pd1 S1 2.3151(9) . ?
Pd1 S1 2.3151(9) 3_556 ?
Pd1 S2 2.3195(10) 3_556 ?
Pd1 S2 2.3195(10) . ?
N1 C5 1.484(4) . ?
N1 C6 1.504(5) . ?
N1 C4 1.508(5) . ?
N1 C7 1.531(5) . ?
C1 C2 1.372(4) . ?
C1 S1 1.730(3) . ?
C1 S3 1.740(3) . ?
C2 S2 1.744(3) . ?
C2 S4 1.751(3) . ?
C3 S5 1.675(3) . ?
C3 S4 1.717(3) . ?
C3 S3 1.726(3) . ?
C4 C8 1.465(5) . ?
